data_4303464
loop_
_publ_author_name
'Jun Ni'
'Yu-Hui Wu'
'Xu Zhang'
'Bin Li'
'Li-Yi Zhang'
'Zhong-Ning Chen'

_publ_section_title
;
Luminescence Vapochromism of a Platinum(II) Complex for Detection of Low
Molecular Weight Halohydrocarbon
;
_journal_name_full 'Inorganic Chemistry'
_journal_page_first 10202
_journal_page_last 10210
_journal_paper_doi 10.1021/ic9011982
_journal_volume 48
_journal_year 2009
_chemical_formula_sum 'C36 H34 N2 Pt Si2'
_chemical_formula_weight 745.92
_chemical_name_systematic
; 
 ? 
;
_space_group_IT_number 2
_symmetry_cell_setting triclinic
_symmetry_space_group_name_Hall '-P 1'
_symmetry_space_group_name_H-M 'P -1'
_atom_sites_solution_hydrogens geom
_atom_sites_solution_primary direct
_atom_sites_solution_secondary difmap
_audit_creation_method SHELXL-97
_cell_angle_alpha 67.09(3)
_cell_angle_beta 78.16(4)
_cell_angle_gamma 82.13(5)
_cell_formula_units_Z 2
_cell_length_a 10.367(10)
_cell_length_b 12.103(12)
_cell_length_c 14.724(15)
_cell_measurement_reflns_used 4561
_cell_measurement_temperature 293(2)
_cell_measurement_theta_max 27.4410
_cell_measurement_theta_min 2.0111
_cell_volume 1662(3)
_computing_cell_refinement 'CrystalClear (Rigaku/MSC Inc., 2005)'
_computing_data_collection 'CrystalClear (Rigaku/MSC Inc., 2005)'
_computing_data_reduction 'CrystalClear (Rigaku/MSC Inc., 2005)'
_computing_molecular_graphics SHELXTL
_computing_publication_material SHELXTL
_computing_structure_refinement SHELXTL
_computing_structure_solution 'SHELXTL (Bruker, 2000)'
_diffrn_ambient_temperature 293(2)
_diffrn_measured_fraction_theta_full 0.966
_diffrn_measured_fraction_theta_max 0.966
_diffrn_measurement_device_type 'Mercury CCD'
_diffrn_measurement_method '\w scans'
_diffrn_radiation_monochromator graphite
_diffrn_radiation_source 'fine-focus sealed tube'
_diffrn_radiation_type MoK\a
_diffrn_radiation_wavelength 0.71073
_diffrn_reflns_av_R_equivalents 0.1458
_diffrn_reflns_av_sigmaI/netI 0.1226
_diffrn_reflns_limit_h_max 12
_diffrn_reflns_limit_h_min -12
_diffrn_reflns_limit_k_max 14
_diffrn_reflns_limit_k_min -14
_diffrn_reflns_limit_l_max 17
_diffrn_reflns_limit_l_min -17
_diffrn_reflns_number 13076
_diffrn_reflns_theta_full 25.00
_diffrn_reflns_theta_max 25.00
_diffrn_reflns_theta_min 2.72
_exptl_absorpt_coefficient_mu 4.319
_exptl_absorpt_correction_T_max 0.420
_exptl_absorpt_correction_T_min 0.368
_exptl_absorpt_correction_type multi-scan
_exptl_absorpt_process_details 'SADABS, Bruker(2000)'
_exptl_crystal_colour Red
_exptl_crystal_density_diffrn 1.490
_exptl_crystal_density_method 'not measured'
_exptl_crystal_description Block
_exptl_crystal_F_000 740
_exptl_crystal_size_max 0.3000
_exptl_crystal_size_mid 0.2000
_exptl_crystal_size_min 0.2000
_refine_diff_density_max 2.429
_refine_diff_density_min -3.751
_refine_diff_density_rms 0.268
_refine_ls_extinction_method none
_refine_ls_goodness_of_fit_ref 1.038
_refine_ls_hydrogen_treatment constr
_refine_ls_matrix_type full
_refine_ls_number_parameters 346
_refine_ls_number_reflns 5674
_refine_ls_number_restraints 7
_refine_ls_restrained_S_all 1.038
_refine_ls_R_factor_all 0.0976
_refine_ls_R_factor_gt 0.0864
_refine_ls_shift/su_max 0.001
_refine_ls_shift/su_mean 0.000
_refine_ls_structure_factor_coef Fsqd
_refine_ls_weighting_details 'calc w=1/[\s^2^(Fo^2^)+(0.1471P)^2^+0.0000P] where P=(Fo^2^+2Fc^2^)/3'
_refine_ls_weighting_scheme calc
_refine_ls_wR_factor_gt 0.2203
_refine_ls_wR_factor_ref 0.2312
_reflns_number_gt 4454
_reflns_number_total 5674
_reflns_threshold_expression >2sigma(I)
_cod_data_source_file ic9011982_si_001_1.cif
_cod_data_source_block l
_cod_depositor_comments
;
The following automatic conversions were performed:
'_exptl_absorpt_correction_type' value 'Multi-scan' changed to
'multi-scan' according to
'/home/saulius/struct/CIF-dictionaries/cif_core.dic' dictionary named
'cif_core.dic' version 2.4.1 from 2010-06-29.

Automatic conversion script
Id: cif_fix_enum 1527 2010-12-29 10:47:43Z saulius 
;
_cod_database_code 4303464

loop_
_symmetry_equiv_pos_as_xyz
'x, y, z'
'-x, -y, -z'

loop_
_atom_site_label
_atom_site_type_symbol
_atom_site_fract_x
_atom_site_fract_y
_atom_site_fract_z
_atom_site_U_iso_or_equiv
_atom_site_adp_type
_atom_site_occupancy
_atom_site_symmetry_multiplicity
_atom_site_calc_flag
_atom_site_refinement_flags
_atom_site_disorder_assembly
_atom_site_disorder_group
Pt1 Pt 0.22572(3) 0.89288(3) 0.98974(2) 0.0507(2) Uani 1 1 d D . .
Si1 Si 0.6580(3) 0.8410(3) 1.4221(2) 0.0638(9) Uani 1 1 d D . .
Si2 Si -0.1807(3) 1.2917(3) 0.5458(2) 0.0622(8) Uani 1 1 d D . .
N1 N 0.3096(9) 0.9872(10) 1.0523(6) 0.052(2) Uani 1 1 d . . .
N2 N 0.1479(9) 1.0661(11) 0.9225(7) 0.056(3) Uani 1 1 d . . .
C1 C 0.7261(16) 0.6883(17) 1.4292(14) 0.101(5) Uani 1 1 d . . .
H1A H 0.6566 0.6428 1.4300 0.152 Uiso 1 1 calc R . .
H1B H 0.7637 0.6485 1.4891 0.152 Uiso 1 1 calc R . .
H1C H 0.7932 0.6947 1.3721 0.152 Uiso 1 1 calc R . .
C2 C 0.5448(15) 0.8313(18) 1.5416(12) 0.097(5) Uani 1 1 d . . .
H2A H 0.5426 0.9054 1.5516 0.145 Uiso 1 1 calc R . .
H2B H 0.5763 0.7664 1.5965 0.145 Uiso 1 1 calc R . .
H2C H 0.4575 0.8172 1.5379 0.145 Uiso 1 1 calc R . .
C3 C 0.7928(12) 0.9423(13) 1.3949(12) 0.083(4) Uani 1 1 d D . .
H3A H 0.8720 0.9129 1.3623 0.125 Uiso 1 1 calc R . .
H3B H 0.8084 0.9441 1.4564 0.125 Uiso 1 1 calc R . .
H3C H 0.7675 1.0219 1.3521 0.125 Uiso 1 1 calc R . .
C4 C 0.5649(13) 0.9083(12) 1.3161(9) 0.067(3) Uani 1 1 d D . .
C5 C 0.5084(13) 0.9503(13) 1.2468(9) 0.065(3) Uani 1 1 d D . .
C6 C 0.3825(12) 0.9394(15) 1.1272(10) 0.065(4) Uani 1 1 d . . .
H6 H 0.3973 0.8562 1.1538 0.078 Uiso 1 1 calc R . .
C7 C 0.4348(11) 1.0044(12) 1.1655(9) 0.057(3) Uani 1 1 d . . .
C8 C 0.4148(13) 1.1325(13) 1.1212(11) 0.066(3) Uani 1 1 d . . .
H8 H 0.4535 1.1821 1.1414 0.079 Uiso 1 1 calc R . .
C9 C 0.3374(11) 1.1797(10) 1.0486(9) 0.057(3) Uani 1 1 d . . .
H9 H 0.3218 1.2627 1.0200 0.069 Uiso 1 1 calc R . .
C10 C 0.2825(9) 1.1070(11) 1.0170(7) 0.059(4) Uani 1 1 d . . .
C11 C 0.1917(10) 1.1523(11) 0.9418(8) 0.053(3) Uani 1 1 d . . .
C12 C 0.1530(15) 1.2687(16) 0.8968(9) 0.074(4) Uani 1 1 d . . .
H12 H 0.1843 1.3263 0.9126 0.089 Uiso 1 1 calc R . .
C13 C 0.0677(13) 1.3055(13) 0.8274(9) 0.072(4) Uani 1 1 d . . .
H13 H 0.0399 1.3858 0.7976 0.086 Uiso 1 1 calc R . .
C14 C 0.0251(13) 1.2145(13) 0.8044(9) 0.064(3) Uani 1 1 d . . .
C15 C 0.0659(10) 1.0978(11) 0.8522(8) 0.053(3) Uani 1 1 d . . .
H15 H 0.0378 1.0381 0.8372 0.063 Uiso 1 1 calc R . .
C16 C -0.0567(11) 1.2416(12) 0.7282(8) 0.060(3) Uani 1 1 d D . .
C17 C -0.1127(13) 1.2594(13) 0.6603(9) 0.076(4) Uani 1 1 d D . .
C18 C -0.3526(13) 1.3586(14) 0.5613(12) 0.082(4) Uani 1 1 d . . .
H18A H -0.4028 1.3071 0.6219 0.123 Uiso 1 1 calc R . .
H18B H -0.3926 1.3671 0.5055 0.123 Uiso 1 1 calc R . .
H18C H -0.3510 1.4361 0.5645 0.123 Uiso 1 1 calc R . .
C19 C -0.1839(19) 1.1417(12) 0.5351(17) 0.112(6) Uani 1 1 d D . .
H19A H -0.0956 1.1059 0.5291 0.168 Uiso 1 1 calc R . .
H19B H -0.2206 1.1532 0.4770 0.168 Uiso 1 1 calc R . .
H19C H -0.2372 1.0898 0.5937 0.168 Uiso 1 1 calc R . .
C20 C -0.0710(13) 1.3955(15) 0.4378(10) 0.080(4) Uani 1 1 d . . .
H20A H -0.0792 1.4731 0.4426 0.120 Uiso 1 1 calc R . .
H20B H -0.0965 1.4030 0.3764 0.120 Uiso 1 1 calc R . .
H20C H 0.0189 1.3637 0.4388 0.120 Uiso 1 1 calc R . .
C21 C 0.3176(10) 0.7415(12) 1.0554(9) 0.066(4) Uani 1 1 d D . .
C22 C 0.3839(12) 0.6550(12) 1.0997(9) 0.067(3) Uani 1 1 d D . .
C23 C 0.4798(5) 0.5582(6) 1.1507(4) 0.060(3) Uani 1 1 d G . .
C24 C 0.5447(7) 0.5779(7) 1.2162(6) 0.089(5) Uani 1 1 d G . .
H24 H 0.5223 0.6464 1.2316 0.107 Uiso 1 1 calc R . .
C25 C 0.6432(6) 0.4952(8) 1.2589(5) 0.104(6) Uani 1 1 d G . .
H25 H 0.6866 0.5084 1.3027 0.125 Uiso 1 1 calc R . .
C26 C 0.6767(6) 0.3927(7) 1.2359(5) 0.104(6) Uani 1 1 d G . .
H26 H 0.7426 0.3374 1.2645 0.125 Uiso 1 1 calc R . .
C27 C 0.6118(7) 0.3730(7) 1.1704(6) 0.087(4) Uani 1 1 d G . .
H27 H 0.6343 0.3045 1.1550 0.104 Uiso 1 1 calc R . .
C28 C 0.5134(5) 0.4557(6) 1.1277(4) 0.091(5) Uani 1 1 d G . .
H28 H 0.4699 0.4425 1.0838 0.109 Uiso 1 1 calc R . .
C31 C -0.0190(5) 0.7470(6) 0.8365(4) 0.064(3) Uani 1 1 d G . .
C32 C -0.0579(5) 0.6296(6) 0.8796(4) 0.081(4) Uani 1 1 d G . .
H32 H -0.0251 0.5755 0.9360 0.097 Uiso 1 1 calc R . .
C33 C -0.1457(6) 0.5933(7) 0.8385(6) 0.093(5) Uani 1 1 d G . .
H33 H -0.1717 0.5147 0.8674 0.111 Uiso 1 1 calc R . .
C34 C -0.1946(6) 0.6742(8) 0.7543(5) 0.103(6) Uani 1 1 d G . .
H34 H -0.2534 0.6499 0.7268 0.123 Uiso 1 1 calc R . .
C35 C -0.1557(6) 0.7915(8) 0.7111(5) 0.111(7) Uani 1 1 d G . .
H35 H -0.1885 0.8457 0.6547 0.133 Uiso 1 1 calc R . .
C36 C -0.0679(6) 0.8279(7) 0.7522(5) 0.078(4) Uani 1 1 d G . .
H36 H -0.0419 0.9064 0.7233 0.094 Uiso 1 1 calc R . .
C29 C 0.1338(10) 0.8215(10) 0.9256(8) 0.065(4) Uani 1 1 d D . .
C30 C 0.0685(10) 0.7912(11) 0.8818(9) 0.052(3) Uani 1 1 d D . .

loop_
_atom_site_aniso_label
_atom_site_aniso_U_11
_atom_site_aniso_U_22
_atom_site_aniso_U_33
_atom_site_aniso_U_23
_atom_site_aniso_U_13
_atom_site_aniso_U_12
Pt1 0.0443(3) 0.0626(4) 0.0456(3) -0.0199(3) -0.0122(2) 0.0023(2)
Si1 0.0509(15) 0.086(2) 0.0575(17) -0.0262(17) -0.0197(13) 0.0006(15)
Si2 0.0556(16) 0.074(2) 0.0613(18) -0.0266(17) -0.0245(14) 0.0071(15)
N1 0.052(5) 0.066(6) 0.037(4) -0.015(4) -0.010(4) -0.005(4)
N2 0.041(4) 0.083(7) 0.045(5) -0.027(5) -0.016(4) 0.018(5)
C1 0.076(9) 0.103(12) 0.103(12) -0.017(10) -0.017(8) 0.006(8)
C2 0.078(9) 0.125(14) 0.082(10) -0.034(10) -0.012(7) -0.004(9)
C3 0.070(8) 0.105(11) 0.091(10) -0.051(9) -0.011(7) -0.018(7)
C4 0.081(8) 0.074(8) 0.061(7) -0.032(7) -0.032(6) -0.004(6)
C5 0.064(7) 0.070(9) 0.061(7) -0.019(7) -0.015(6) -0.010(6)
C6 0.047(6) 0.090(10) 0.053(6) -0.018(7) -0.017(5) 0.003(6)
C7 0.055(6) 0.064(7) 0.057(6) -0.020(6) -0.018(5) -0.011(5)
C8 0.060(7) 0.071(9) 0.080(9) -0.035(7) -0.024(6) -0.007(6)
C9 0.057(6) 0.048(6) 0.059(6) -0.012(5) -0.009(5) -0.007(5)
C10 0.046(6) 0.082(11) 0.041(6) -0.016(7) -0.007(5) -0.001(6)
C11 0.045(5) 0.079(8) 0.042(5) -0.029(6) -0.009(4) 0.000(5)
C12 0.085(9) 0.090(11) 0.041(6) -0.019(7) -0.019(6) 0.010(8)
C13 0.085(8) 0.063(8) 0.047(6) -0.005(6) -0.011(6) 0.013(6)
C14 0.067(7) 0.079(9) 0.042(6) -0.019(6) -0.020(5) 0.013(6)
C15 0.051(5) 0.067(7) 0.049(6) -0.026(5) -0.018(4) -0.002(5)
C16 0.062(6) 0.071(8) 0.046(6) -0.021(6) -0.018(5) 0.009(6)
C17 0.073(8) 0.078(9) 0.066(7) -0.016(7) -0.022(6) 0.015(7)
C18 0.062(7) 0.085(10) 0.098(10) -0.031(8) -0.021(7) 0.002(6)
C19 0.113(13) 0.112(14) 0.137(16) -0.067(14) -0.048(12) 0.012(11)
C20 0.067(7) 0.103(11) 0.067(7) -0.026(8) -0.015(6) -0.005(7)
C21 0.034(5) 0.100(10) 0.057(6) -0.026(7) -0.008(5) 0.008(6)
C22 0.055(6) 0.082(9) 0.058(7) -0.022(6) -0.017(5) 0.017(6)
C23 0.047(5) 0.076(8) 0.047(6) -0.016(6) -0.007(4) 0.006(5)
C24 0.111(12) 0.097(12) 0.079(9) -0.048(9) -0.053(9) 0.032(9)
C25 0.103(12) 0.110(14) 0.098(12) -0.023(11) -0.060(10) 0.014(10)
C26 0.084(10) 0.124(15) 0.093(11) -0.028(10) -0.047(9) 0.042(10)
C27 0.085(9) 0.071(9) 0.096(10) -0.029(8) -0.019(8) 0.021(7)
C28 0.080(9) 0.118(14) 0.080(9) -0.050(10) -0.028(8) 0.033(9)
C31 0.053(6) 0.090(10) 0.059(6) -0.039(7) -0.016(5) 0.011(6)
C32 0.096(10) 0.074(9) 0.072(8) -0.024(7) -0.026(7) 0.005(8)
C33 0.086(9) 0.105(12) 0.118(13) -0.072(11) -0.015(9) -0.014(8)
C34 0.070(8) 0.168(19) 0.091(11) -0.072(13) 0.002(8) -0.027(10)
C35 0.076(9) 0.20(2) 0.053(8) -0.030(11) -0.025(7) -0.020(11)
C36 0.062(8) 0.095(11) 0.072(8) -0.016(8) -0.017(6) -0.025(7)
C29 0.056(6) 0.064(8) 0.054(6) -0.010(6) -0.002(5) 0.018(6)
C30 0.049(5) 0.063(7) 0.063(7) -0.034(6) -0.022(5) -0.014(5)

loop_
_atom_type_symbol
_atom_type_description
_atom_type_scat_dispersion_real
_atom_type_scat_dispersion_imag
_atom_type_scat_source
C C 0.0033 0.0016 'International Tables Vol C Tables 4.2.6.8 and 6.1.1.4'
N N 0.0061 0.0033 'International Tables Vol C Tables 4.2.6.8 and 6.1.1.4'
Si Si 0.0817 0.0704 'International Tables Vol C Tables 4.2.6.8 and 6.1.1.4'
Pt Pt -1.7033 8.3905 'International Tables Vol C Tables 4.2.6.8 and 6.1.1.4'
H H 0.0000 0.0000 'International Tables Vol C Tables 4.2.6.8 and 6.1.1.4'

loop_
_geom_angle_atom_site_label_1
_geom_angle_atom_site_label_2
_geom_angle_atom_site_label_3
_geom_angle
_geom_angle_site_symmetry_1
_geom_angle_site_symmetry_3
_geom_angle_publ_flag
C21 Pt1 C29 92.1(6) . . ?
C21 Pt1 N2 172.0(5) . . ?
C29 Pt1 N2 95.3(5) . . ?
C21 Pt1 N1 94.5(5) . . ?
C29 Pt1 N1 173.3(4) . . ?
N2 Pt1 N1 78.1(4) . . ?
C4 Si1 C1 108.9(7) . . ?
C4 Si1 C3 106.3(7) . . ?
C1 Si1 C3 111.1(8) . . ?
C4 Si1 C2 109.6(7) . . ?
C1 Si1 C2 109.9(9) . . ?
C3 Si1 C2 110.9(8) . . ?
C17 Si2 C18 108.8(7) . . ?
C17 Si2 C20 108.3(7) . . ?
C18 Si2 C20 112.1(7) . . ?
C17 Si2 C19 105.9(8) . . ?
C18 Si2 C19 109.3(8) . . ?
C20 Si2 C19 112.2(9) . . ?
C10 N1 C6 118.0(12) . . ?
C10 N1 Pt1 115.4(7) . . ?
C6 N1 Pt1 126.5(10) . . ?
C11 N2 C15 119.3(11) . . ?
C11 N2 Pt1 116.7(7) . . ?
C15 N2 Pt1 123.6(10) . . ?
C5 C4 Si1 178.1(13) . . ?
C4 C5 C7 176.9(16) . . ?
C7 C6 N1 124.4(15) . . ?
C6 C7 C8 117.0(11) . . ?
C6 C7 C5 122.8(13) . . ?
C8 C7 C5 120.2(12) . . ?
C9 C8 C7 118.3(13) . . ?
C8 C9 C10 121.1(12) . . ?
N1 C10 C9 121.0(10) . . ?
N1 C10 C11 115.3(11) . . ?
C9 C10 C11 123.8(11) . . ?
N2 C11 C12 121.1(11) . . ?
N2 C11 C10 114.2(11) . . ?
C12 C11 C10 124.7(13) . . ?
C11 C12 C13 122.1(16) . . ?
C12 C13 C14 116.8(13) . . ?
C15 C14 C13 119.2(11) . . ?
C15 C14 C16 118.5(13) . . ?
C13 C14 C16 122.3(12) . . ?
C14 C15 N2 121.6(12) . . ?
C17 C16 C14 173.2(13) . . ?
C16 C17 Si2 173.3(13) . . ?
C22 C21 Pt1 172.0(14) . . ?
C21 C22 C23 172.8(15) . . ?
C24 C23 C28 120.0 . . ?
C24 C23 C22 117.8(6) . . ?
C28 C23 C22 121.9(6) . . ?
C23 C24 C25 120.0 . . ?
C26 C25 C24 120.0 . . ?
C25 C26 C27 120.0 . . ?
C26 C27 C28 120.0 . . ?
C27 C28 C23 120.0 . . ?
C32 C31 C36 120.0 . . ?
C32 C31 C30 121.5(6) . . ?
C36 C31 C30 118.4(6) . . ?
C33 C32 C31 120.0 . . ?
C32 C33 C34 120.0 . . ?
C35 C34 C33 120.0 . . ?
C36 C35 C34 120.0 . . ?
C35 C36 C31 120.0 . . ?
C30 C29 Pt1 171.8(10) . . ?
C29 C30 C31 174.9(13) . . ?

loop_
_geom_bond_atom_site_label_1
_geom_bond_atom_site_label_2
_geom_bond_distance
_geom_bond_site_symmetry_2
_geom_bond_publ_flag
Pt1 C21 1.928(10) . ?
Pt1 C29 1.943(8) . ?
Pt1 N2 2.068(11) . ?
Pt1 N1 2.081(10) . ?
Si1 C4 1.856(10) . ?
Si1 C1 1.857(18) . ?
Si1 C3 1.863(9) . ?
Si1 C2 1.876(16) . ?
Si2 C17 1.841(10) . ?
Si2 C18 1.861(13) . ?
Si2 C20 1.869(15) . ?
Si2 C19 1.888(9) . ?
N1 C10 1.346(15) . ?
N1 C6 1.359(15) . ?
N2 C11 1.338(18) . ?
N2 C15 1.379(14) . ?
C4 C5 1.185(9) . ?
C5 C7 1.439(15) . ?
C6 C7 1.35(2) . ?
C7 C8 1.43(2) . ?
C8 C9 1.366(17) . ?
C9 C10 1.372(17) . ?
C10 C11 1.492(13) . ?
C11 C12 1.35(2) . ?
C12 C13 1.390(19) . ?
C13 C14 1.42(2) . ?
C14 C15 1.361(18) . ?
C14 C16 1.453(15) . ?
C16 C17 1.191(9) . ?
C21 C22 1.204(9) . ?
C22 C23 1.492(10) . ?
C23 C24 1.3900 . ?
C23 C28 1.3900 . ?
C24 C25 1.3900 . ?
C25 C26 1.3900 . ?
C26 C27 1.3900 . ?
C27 C28 1.3900 . ?
C31 C32 1.3900 . ?
C31 C36 1.3901 . ?
C31 C30 1.488(10) . ?
C32 C33 1.3900 . ?
C33 C34 1.3900 . ?
C34 C35 1.3900 . ?
C35 C36 1.3899 . ?
C29 C30 1.200(8) . ?
